data_2241677
loop_
_publ_author_name
'Hansen, Christopher B.'
'Filatov, Alexander S.'
'Hillhouse, Gregory L.'

_publ_section_title
;
 Crystal structure of the inverse crown ether
 tetrakis[\m~2~-bis(trimethylsilyl)amido]-\m~4~-oxido-dicobalt(II)disodium,
 [Co~2~Na~2~{\m~2~-N(SiMe~3~)~2~}~4~](\m~4~-O)
;
_journal_coeditor_code WM5287
_journal_issue 6
_journal_name_full 'Acta Crystallographica Section E'
_journal_page_first 780
_journal_page_last 784
_journal_paper_doi 10.1107/S2056989016006861
_journal_volume 72
_journal_year 2016
_chemical_formula_iupac '[Co2 Na2 O (C6 H18 N1 Si2)4]'
_chemical_formula_moiety 'C24 H72 Co2 N4 Na2 O Si8'
_chemical_formula_sum 'C24 H72 Co2 N4 Na2 O Si8'
_chemical_formula_weight 821.41
_chemical_name_systematic
;
Tetrakis[\m~2~-bis(trimethylsilyl)amido]-\m~4~-oxido-dicobalt(II)disodium
;
_space_group_crystal_system triclinic
_space_group_IT_number 2
_space_group_name_Hall '-P 1'
_space_group_name_H-M_alt 'P -1'
_symmetry_space_group_name_Hall '-P 1'
_symmetry_space_group_name_H-M 'P -1'
_atom_sites_solution_hydrogens geom
_atom_sites_solution_primary dual
_atom_sites_solution_secondary difmap
_audit_creation_method
;
Olex2 1.2
(compiled 2015.09.30 svn.r3233 for OlexSys, GUI svn.r5103)
;
_cell_angle_alpha 96.75(4)
_cell_angle_beta 108.93(3)
_cell_angle_gamma 99.15(3)
_cell_formula_units_Z 1
_cell_length_a 8.8839(18)
_cell_length_b 10.591(2)
_cell_length_c 12.700(3)
_cell_measurement_reflns_used 1020
_cell_measurement_temperature 100(2)
_cell_measurement_theta_max 24.636
_cell_measurement_theta_min 2.827
_cell_volume 1097.5(5)
_computing_cell_refinement
;
SAINT (Bruker, 2013)
;
_computing_data_collection
;
APEX2 (Bruker, 2014)
;
_computing_data_reduction
;
SAINT (Bruker, 2013)
;
_computing_molecular_graphics
;
Mercury (Macrae <i>et al.</i>,  2006)
;
_computing_publication_material
;
APEX3 (Bruker, 2015) and
<i>OLEX2</i> (Dolomanov <i>et al.</i>,  2009)
;
_computing_structure_refinement
;
SHELXL2014 (Sheldrick, 2015<i>b</i>)
;
_computing_structure_solution
;
SHELXT (Sheldrick, 2015<i>a</i>)
;
_diffrn_ambient_temperature 100
_diffrn_measured_fraction_theta_full 0.989
_diffrn_measured_fraction_theta_max 0.976
_diffrn_measurement_device_type 'Bruker SMART APEX CCD'
_diffrn_measurement_method '\w scans'
_diffrn_radiation_monochromator graphite
_diffrn_radiation_type MoK\a
_diffrn_radiation_wavelength 0.71073
_diffrn_reflns_av_R_equivalents 0.0892
_diffrn_reflns_limit_h_max 10
_diffrn_reflns_limit_h_min -11
_diffrn_reflns_limit_k_max 13
_diffrn_reflns_limit_k_min -13
_diffrn_reflns_limit_l_max 15
_diffrn_reflns_limit_l_min 0
_diffrn_reflns_number 4421
_diffrn_reflns_theta_full 25.242
_diffrn_reflns_theta_max 26.485
_diffrn_reflns_theta_min 1.724
_diffrn_standards_number 0
_exptl_absorpt_coefficient_mu 1.017
_exptl_absorpt_correction_T_max 0.75
_exptl_absorpt_correction_T_min 0.57
_exptl_absorpt_correction_type multi-scan
_exptl_absorpt_process_details
;
(<i>TWINABS</i>; Bruker,2012)
;
_exptl_crystal_colour green
_exptl_crystal_density_diffrn 1.243
_exptl_crystal_description block
_exptl_crystal_F_000 440
_exptl_crystal_size_max 0.3
_exptl_crystal_size_mid 0.24
_exptl_crystal_size_min 0.2
_refine_diff_density_max 1.075
_refine_diff_density_min -0.541
_refine_ls_extinction_method none
_refine_ls_goodness_of_fit_ref 1.025
_refine_ls_hydrogen_treatment constr
_refine_ls_matrix_type full
_refine_ls_number_parameters 200
_refine_ls_number_reflns 4421
_refine_ls_number_restraints 0
_refine_ls_restrained_S_all 1.025
_refine_ls_R_factor_all 0.0910
_refine_ls_R_factor_gt 0.0646
_refine_ls_shift/su_max 0.000
_refine_ls_shift/su_mean 0.000
_refine_ls_structure_factor_coef Fsqd
_refine_ls_weighting_details 'w=1/[\s^2^(Fo^2^)+(0.0577P)^2^] where P=(Fo^2^+2Fc^2^)/3'
_refine_ls_weighting_scheme calc
_refine_ls_wR_factor_gt 0.1402
_refine_ls_wR_factor_ref 0.1535
_reflns_number_gt 3107
_reflns_number_total 4421
_reflns_threshold_expression 'I > 2\s(I)'
_cod_data_source_file wm5287sup1.cif
_cod_data_source_block I
_cod_original_cell_volume 1097.4(5)
_cod_database_code 2241677
_shelx_space_group_comment
;
The symmetry employed for this shelxl refinement is uniquely defined
by the following loop, which should always be used as a source of
symmetry information in preference to the above space-group names.
They are only intended as comments.
;
_shelx_estimated_absorpt_t_min 0.750
_shelx_estimated_absorpt_t_max 0.822

loop_
_space_group_symop_operation_xyz
'x, y, z'
'-x, -y, -z'

loop_
_atom_site_type_symbol
_atom_site_label
_atom_site_fract_x
_atom_site_fract_y
_atom_site_fract_z
_atom_site_U_iso_or_equiv
_atom_site_adp_type
_atom_site_calc_flag
_atom_site_occupancy
Co Co1 0.61239(8) 0.48208(7) 0.64530(5) 0.0137(2) Uani d 1
Si Si1 0.40656(17) 0.25144(14) 0.70655(12) 0.0174(3) Uani d 1
Si Si2 0.71315(17) 0.21357(14) 0.66099(12) 0.0167(3) Uani d 1
Si Si3 0.94365(16) 0.68550(14) 0.74896(11) 0.0165(3) Uani d 1
Si Si4 0.68061(16) 0.70994(14) 0.84538(11) 0.0165(3) Uani d 1
Na Na1 0.4185(2) 0.27679(19) 0.44187(16) 0.0222(5) Uani d 1
O O1 0.5000 0.5000 0.5000 0.0187(11) Uani d 1
N N1 0.5621(5) 0.2967(4) 0.6570(3) 0.0165(9) Uani d 1
N N2 0.7424(5) 0.6528(4) 0.7365(3) 0.0162(9) Uani d 1
C C1 0.3045(6) 0.3891(5) 0.7230(4) 0.0248(13) Uani d 1
H H1A 0.2812 0.4278 0.6546 0.037 Uiso calc 1
H H1B 0.3762 0.4550 0.7884 0.037 Uiso calc 1
H H1C 0.2026 0.3571 0.7348 0.037 Uiso calc 1
C C2 0.4707(7) 0.1928(6) 0.8440(5) 0.0312(14) Uani d 1
H H2A 0.5074 0.1113 0.8336 0.047 Uiso calc 1
H H2B 0.3784 0.1780 0.8705 0.047 Uiso calc 1
H H2C 0.5600 0.2583 0.9001 0.047 Uiso calc 1
C C3 0.2418(6) 0.1205(5) 0.6018(5) 0.0300(14) Uani d 1
H H3A 0.1989 0.1514 0.5304 0.045 Uiso calc 1
H H3B 0.1540 0.0979 0.6315 0.045 Uiso calc 1
H H3C 0.2861 0.0435 0.5886 0.045 Uiso calc 1
C C4 0.6502(7) 0.0351(5) 0.6561(5) 0.0255(13) Uani d 1
H H4A 0.6269 0.0212 0.7247 0.038 Uiso calc 1
H H4B 0.7383 -0.0080 0.6517 0.038 Uiso calc 1
H H4C 0.5523 -0.0014 0.5895 0.038 Uiso calc 1
C C5 0.8974(6) 0.2721(6) 0.7914(4) 0.0272(14) Uani d 1
H H5A 0.9424 0.3638 0.7950 0.041 Uiso calc 1
H H5B 0.9791 0.2206 0.7893 0.041 Uiso calc 1
H H5C 0.8674 0.2625 0.8582 0.041 Uiso calc 1
C C6 0.7720(6) 0.2294(5) 0.5334(4) 0.0233(13) Uani d 1
H H6A 0.6872 0.1745 0.4663 0.035 Uiso calc 1
H H6B 0.8754 0.2018 0.5441 0.035 Uiso calc 1
H H6C 0.7843 0.3203 0.5232 0.035 Uiso calc 1
C C7 0.9702(6) 0.5853(5) 0.6277(4) 0.0239(13) Uani d 1
H H7A 0.9660 0.4953 0.6399 0.036 Uiso calc 1
H H7B 1.0758 0.6205 0.6222 0.036 Uiso calc 1
H H7C 0.8830 0.5874 0.5574 0.036 Uiso calc 1
C C8 1.0834(6) 0.6525(5) 0.8841(4) 0.0249(13) Uani d 1
H H8A 1.1074 0.7271 0.9448 0.037 Uiso calc 1
H H8B 1.1849 0.6385 0.8744 0.037 Uiso calc 1
H H8C 1.0310 0.5747 0.9038 0.037 Uiso calc 1
C C9 1.0216(6) 0.8588(5) 0.7425(5) 0.0248(13) Uani d 1
H H9A 0.9589 0.8788 0.6697 0.037 Uiso calc 1
H H9B 1.1367 0.8712 0.7503 0.037 Uiso calc 1
H H9C 1.0100 0.9168 0.8041 0.037 Uiso calc 1
C C10 0.6827(6) 0.5923(5) 0.9438(4) 0.0242(13) Uani d 1
H H10A 0.6380 0.5039 0.9000 0.036 Uiso calc 1
H H10B 0.6165 0.6131 0.9893 0.036 Uiso calc 1
H H10C 0.7949 0.5982 0.9939 0.036 Uiso calc 1
C C11 0.4724(6) 0.7420(5) 0.7848(4) 0.0237(13) Uani d 1
H H11A 0.4780 0.8203 0.7508 0.036 Uiso calc 1
H H11B 0.4269 0.7550 0.8450 0.036 Uiso calc 1
H H11C 0.4027 0.6677 0.7267 0.036 Uiso calc 1
C C12 0.8079(6) 0.8685(5) 0.9344(4) 0.0232(13) Uani d 1
H H12A 0.9202 0.8588 0.9700 0.035 Uiso calc 1
H H12B 0.7642 0.8948 0.9933 0.035 Uiso calc 1
H H12C 0.8060 0.9350 0.8868 0.035 Uiso calc 1

loop_
_atom_site_aniso_label
_atom_site_aniso_U_11
_atom_site_aniso_U_22
_atom_site_aniso_U_33
_atom_site_aniso_U_12
_atom_site_aniso_U_13
_atom_site_aniso_U_23
Co1 0.0137(4) 0.0132(4) 0.0111(4) 0.0022(3) 0.0014(3) 0.0003(3)
Si1 0.0189(8) 0.0167(8) 0.0177(8) 0.0036(6) 0.0077(6) 0.0030(6)
Si2 0.0149(7) 0.0165(8) 0.0177(8) 0.0037(6) 0.0041(6) 0.0032(6)
Si3 0.0142(7) 0.0180(8) 0.0137(7) 0.0021(6) 0.0015(6) 0.0007(6)
Si4 0.0153(7) 0.0170(8) 0.0140(7) 0.0007(6) 0.0034(6) -0.0014(6)
Na1 0.0268(12) 0.0176(12) 0.0171(11) 0.0030(9) 0.0018(9) 0.0027(9)
O1 0.022(3) 0.017(3) 0.014(3) 0.002(2) 0.003(2) 0.001(2)
N1 0.015(2) 0.017(2) 0.015(2) 0.0014(18) 0.0044(18) 0.0006(18)
N2 0.015(2) 0.020(3) 0.012(2) 0.0036(19) 0.0025(17) 0.0016(18)
C1 0.024(3) 0.020(3) 0.028(3) 0.002(2) 0.012(2) -0.004(2)
C2 0.044(4) 0.028(4) 0.030(3) 0.011(3) 0.020(3) 0.010(3)
C3 0.028(3) 0.024(3) 0.038(4) 0.002(3) 0.017(3) -0.007(3)
C4 0.028(3) 0.023(3) 0.030(3) 0.011(3) 0.013(3) 0.008(2)
C5 0.023(3) 0.032(4) 0.022(3) 0.009(3) 0.002(2) 0.001(2)
C6 0.025(3) 0.018(3) 0.021(3) 0.006(2) 0.002(2) -0.002(2)
C7 0.021(3) 0.022(3) 0.027(3) 0.003(2) 0.009(2) 0.000(2)
C8 0.021(3) 0.031(4) 0.019(3) 0.006(3) 0.003(2) 0.002(2)
C9 0.018(3) 0.025(3) 0.027(3) -0.003(2) 0.008(2) -0.004(2)
C10 0.024(3) 0.022(3) 0.023(3) 0.002(2) 0.006(2) 0.000(2)
C11 0.027(3) 0.018(3) 0.027(3) 0.005(2) 0.009(2) 0.005(2)
C12 0.024(3) 0.022(3) 0.023(3) 0.002(2) 0.012(2) -0.003(2)

loop_
_atom_type_symbol
_atom_type_description
_atom_type_scat_dispersion_real
_atom_type_scat_dispersion_imag
_atom_type_scat_source
C C 0.0033 0.0016 'International Tables Vol C Tables 4.2.6.8 and 6.1.1.4'
H H 0.0000 0.0000 'International Tables Vol C Tables 4.2.6.8 and 6.1.1.4'
Co Co 0.3494 0.9721 'International Tables Vol C Tables 4.2.6.8 and 6.1.1.4'
N N 0.0061 0.0033 'International Tables Vol C Tables 4.2.6.8 and 6.1.1.4'
Na Na 0.0362 0.0249 'International Tables Vol C Tables 4.2.6.8 and 6.1.1.4'
O O 0.0106 0.0060 'International Tables Vol C Tables 4.2.6.8 and 6.1.1.4'
Si Si 0.0817 0.0704 'International Tables Vol C Tables 4.2.6.8 and 6.1.1.4'

loop_
_geom_angle_atom_site_label_1
_geom_angle_atom_site_label_2
_geom_angle_atom_site_label_3
_geom_angle_site_symmetry_1
_geom_angle_site_symmetry_3
_geom_angle
_geom_angle_publ_flag
O1 Co1 Na1 . 2_666 52.46(5) ?
O1 Co1 N1 . . 108.39(12) ?
O1 Co1 N2 . . 110.26(13) ?
N1 Co1 Na1 . 2_666 159.62(12) ?
N1 Co1 N2 . . 141.35(17) y
N2 Co1 Na1 . 2_666 58.31(12) ?
N1 Si1 C1 . . 110.5(2) ?
N1 Si1 C2 . . 114.4(2) ?
N1 Si1 C3 . . 111.2(2) ?
C1 Si1 C2 . . 108.3(2) ?
C1 Si1 C3 . . 104.4(2) ?
C2 Si1 C3 . . 107.5(3) ?
N1 Si2 C4 . . 113.5(2) ?
N1 Si2 C5 . . 113.1(2) ?
N1 Si2 C6 . . 108.9(2) ?
C4 Si2 C6 . . 106.2(2) ?
C5 Si2 C4 . . 105.5(3) ?
C5 Si2 C6 . . 109.2(3) ?
N2 Si3 Na1 . 2_666 43.99(14) ?
N2 Si3 C7 . . 109.4(2) ?
N2 Si3 C8 . . 113.4(2) ?
N2 Si3 C9 . . 113.5(2) ?
C7 Si3 Na1 . 2_666 86.99(17) ?
C7 Si3 C8 . . 108.6(2) ?
C7 Si3 C9 . . 105.5(3) ?
C8 Si3 Na1 . 2_666 157.06(18) ?
C8 Si3 C9 . . 106.0(3) ?
C9 Si3 Na1 . 2_666 84.84(18) ?
N2 Si4 Na1 . 2_666 43.12(14) ?
N2 Si4 C10 . . 111.6(2) ?
N2 Si4 C11 . . 109.2(2) ?
N2 Si4 C12 . . 114.5(2) ?
C10 Si4 Na1 . 2_666 141.68(18) ?
C10 Si4 C12 . . 106.4(2) ?
C11 Si4 Na1 . 2_666 69.07(18) ?
C11 Si4 C10 . . 110.1(2) ?
C11 Si4 C12 . . 104.8(2) ?
C12 Si4 Na1 . 2_666 110.76(19) ?
Co1 Na1 Si3 2_666 2_666 58.20(6) ?
Co1 Na1 Si4 2_666 2_666 57.47(6) ?
Si3 Na1 Si4 2_666 2_666 51.16(5) ?
O1 Na1 Co1 . 2_666 39.08(4) ?
O1 Na1 Si3 . 2_666 90.23(8) ?
O1 Na1 Si4 . 2_666 94.36(8) ?
O1 Na1 N1 . . 78.30(12) ?
O1 Na1 N2 . 2_666 80.67(12) ?
N1 Na1 Co1 . 2_666 117.16(12) ?
N1 Na1 Si3 . 2_666 139.95(12) ?
N1 Na1 Si4 . 2_666 165.71(12) ?
N2 Na1 Co1 2_666 2_666 41.89(10) ?
N2 Na1 Si3 2_666 2_666 28.21(10) ?
N2 Na1 Si4 2_666 2_666 27.90(9) ?
N2 Na1 N1 2_666 . 155.82(15) y
Co1 O1 Co1 . 2_666 180.0 y
Co1 O1 Na1 . 2_666 88.46(7) ?
Co1 O1 Na1 . . 91.54(7) ?
Co1 O1 Na1 2_666 2_666 91.54(7) ?
Co1 O1 Na1 2_666 . 88.46(7) ?
Na1 O1 Na1 . 2_666 180.00(3) y
Co1 N1 Na1 . . 81.02(15) ?
Si1 N1 Co1 . . 116.1(2) ?
Si1 N1 Na1 . . 104.36(18) ?
Si2 N1 Co1 . . 115.7(2) ?
Si2 N1 Si1 . . 124.7(3) ?
Si2 N1 Na1 . . 101.38(18) ?
Co1 N2 Na1 . 2_666 79.79(14) ?
Si3 N2 Co1 . . 115.9(2) ?
Si3 N2 Si4 . . 121.2(2) ?
Si3 N2 Na1 . 2_666 107.8(2) ?
Si4 N2 Co1 . . 114.6(2) ?
Si4 N2 Na1 . 2_666 108.98(19) ?
Si1 C1 H1A . . 109.5 ?
Si1 C1 H1B . . 109.5 ?
Si1 C1 H1C . . 109.5 ?
H1A C1 H1B . . 109.5 ?
H1A C1 H1C . . 109.5 ?
H1B C1 H1C . . 109.5 ?
Si1 C2 H2A . . 109.5 ?
Si1 C2 H2B . . 109.5 ?
Si1 C2 H2C . . 109.5 ?
H2A C2 H2B . . 109.5 ?
H2A C2 H2C . . 109.5 ?
H2B C2 H2C . . 109.5 ?
Si1 C3 H3A . . 109.5 ?
Si1 C3 H3B . . 109.5 ?
Si1 C3 H3C . . 109.5 ?
H3A C3 H3B . . 109.5 ?
H3A C3 H3C . . 109.5 ?
H3B C3 H3C . . 109.5 ?
Si2 C4 H4A . . 109.5 ?
Si2 C4 H4B . . 109.5 ?
Si2 C4 H4C . . 109.5 ?
H4A C4 H4B . . 109.5 ?
H4A C4 H4C . . 109.5 ?
H4B C4 H4C . . 109.5 ?
Si2 C5 H5A . . 109.5 ?
Si2 C5 H5B . . 109.5 ?
Si2 C5 H5C . . 109.5 ?
H5A C5 H5B . . 109.5 ?
H5A C5 H5C . . 109.5 ?
H5B C5 H5C . . 109.5 ?
Si2 C6 H6A . . 109.5 ?
Si2 C6 H6B . . 109.5 ?
Si2 C6 H6C . . 109.5 ?
H6A C6 H6B . . 109.5 ?
H6A C6 H6C . . 109.5 ?
H6B C6 H6C . . 109.5 ?
Si3 C7 H7A . . 109.5 ?
Si3 C7 H7B . . 109.5 ?
Si3 C7 H7C . . 109.5 ?
H7A C7 H7B . . 109.5 ?
H7A C7 H7C . . 109.5 ?
H7B C7 H7C . . 109.5 ?
Si3 C8 H8A . . 109.5 ?
Si3 C8 H8B . . 109.5 ?
Si3 C8 H8C . . 109.5 ?
H8A C8 H8B . . 109.5 ?
H8A C8 H8C . . 109.5 ?
H8B C8 H8C . . 109.5 ?
Si3 C9 H9A . . 109.5 ?
Si3 C9 H9B . . 109.5 ?
Si3 C9 H9C . . 109.5 ?
H9A C9 H9B . . 109.5 ?
H9A C9 H9C . . 109.5 ?
H9B C9 H9C . . 109.5 ?
Si4 C10 H10A . . 109.5 ?
Si4 C10 H10B . . 109.5 ?
Si4 C10 H10C . . 109.5 ?
H10A C10 H10B . . 109.5 ?
H10A C10 H10C . . 109.5 ?
H10B C10 H10C . . 109.5 ?
Si4 C11 H11A . . 109.5 ?
Si4 C11 H11B . . 109.5 ?
Si4 C11 H11C . . 109.5 ?
H11A C11 H11B . . 109.5 ?
H11A C11 H11C . . 109.5 ?
H11B C11 H11C . . 109.5 ?
Si4 C12 H12A . . 109.5 ?
Si4 C12 H12B . . 109.5 ?
Si4 C12 H12C . . 109.5 ?
H12A C12 H12B . . 109.5 ?
H12A C12 H12C . . 109.5 ?
H12B C12 H12C . . 109.5 ?

loop_
_geom_bond_atom_site_label_1
_geom_bond_atom_site_label_2
_geom_bond_site_symmetry_2
_geom_bond_distance
_geom_bond_publ_flag
Co1 Na1 2_666 2.918(2) ?
Co1 O1 . 1.8398(9) y
Co1 N1 . 1.977(4) y
Co1 N2 . 1.980(4) y
Si1 N1 . 1.721(4) ?
Si1 C1 . 1.861(5) ?
Si1 C2 . 1.865(6) ?
Si1 C3 . 1.869(5) ?
Si2 N1 . 1.709(4) ?
Si2 C4 . 1.872(6) ?
Si2 C5 . 1.866(5) ?
Si2 C6 . 1.874(5) ?
Si3 Na1 2_666 3.458(3) ?
Si3 N2 . 1.717(4) ?
Si3 C7 . 1.867(5) ?
Si3 C8 . 1.872(5) ?
Si3 C9 . 1.877(6) ?
Si4 Na1 2_666 3.490(3) ?
Si4 N2 . 1.727(4) ?
Si4 C10 . 1.863(6) ?
Si4 C11 . 1.862(5) ?
Si4 C12 . 1.870(5) ?
Na1 Co1 2_666 2.918(2) ?
Na1 Si3 2_666 3.458(3) ?
Na1 Si4 2_666 3.490(3) ?
Na1 O1 . 2.314(2) y
Na1 N1 . 2.579(4) y
Na1 N2 2_666 2.523(4) y
O1 Co1 2_666 1.8399(9) ?
O1 Na1 2_666 2.314(2) ?
N2 Na1 2_666 2.523(4) ?
C1 H1A . 0.9800 ?
C1 H1B . 0.9800 ?
C1 H1C . 0.9800 ?
C2 H2A . 0.9800 ?
C2 H2B . 0.9800 ?
C2 H2C . 0.9800 ?
C3 H3A . 0.9800 ?
C3 H3B . 0.9800 ?
C3 H3C . 0.9800 ?
C4 H4A . 0.9800 ?
C4 H4B . 0.9800 ?
C4 H4C . 0.9800 ?
C5 H5A . 0.9800 ?
C5 H5B . 0.9800 ?
C5 H5C . 0.9800 ?
C6 H6A . 0.9800 ?
C6 H6B . 0.9800 ?
C6 H6C . 0.9800 ?
C7 H7A . 0.9800 ?
C7 H7B . 0.9800 ?
C7 H7C . 0.9800 ?
C8 H8A . 0.9800 ?
C8 H8B . 0.9800 ?
C8 H8C . 0.9800 ?
C9 H9A . 0.9800 ?
C9 H9B . 0.9800 ?
C9 H9C . 0.9800 ?
C10 H10A . 0.9800 ?
C10 H10B . 0.9800 ?
C10 H10C . 0.9800 ?
C11 H11A . 0.9800 ?
C11 H11B . 0.9800 ?
C11 H11C . 0.9800 ?
C12 H12A . 0.9800 ?
C12 H12B . 0.9800 ?
C12 H12C . 0.9800 ?

loop_
_geom_torsion_atom_site_label_1
_geom_torsion_atom_site_label_2
_geom_torsion_atom_site_label_3
_geom_torsion_atom_site_label_4
_geom_torsion_site_symmetry_1
_geom_torsion_site_symmetry_4
_geom_torsion
Na1 Co1 O1 Na1 2_666 . 179.999000
Na1 Si3 N2 Co1 2_666 . 87.1(2)
Na1 Si3 N2 Si4 2_666 . -126.4(4)
Na1 Si4 N2 Co1 2_666 . -87.2(2)
Na1 Si4 N2 Si3 2_666 . 125.9(4)
N1 Co1 O1 Na1 . 2_666 172.03(13)
N1 Co1 O1 Na1 . . -7.97(13)
N2 Co1 O1 Na1 . . 171.82(13)
N2 Co1 O1 Na1 . 2_666 -8.18(13)
C1 Si1 N1 Co1 . . 6.4(3)
C1 Si1 N1 Si2 . . 164.3(3)
C1 Si1 N1 Na1 . . -80.6(2)
C2 Si1 N1 Co1 . . -116.1(3)
C2 Si1 N1 Si2 . . 41.8(4)
C2 Si1 N1 Na1 . . 157.0(2)
C3 Si1 N1 Co1 . . 121.8(3)
C3 Si1 N1 Si2 . . -80.3(3)
C3 Si1 N1 Na1 . . 34.9(3)
C4 Si2 N1 Co1 . . -173.7(2)
C4 Si2 N1 Si1 . . 28.3(4)
C4 Si2 N1 Na1 . . -88.3(2)
C5 Si2 N1 Co1 . . 66.1(3)
C5 Si2 N1 Si1 . . -92.0(3)
C5 Si2 N1 Na1 . . 151.5(2)
C6 Si2 N1 Co1 . . -55.6(3)
C6 Si2 N1 Si1 . . 146.4(3)
C6 Si2 N1 Na1 . . 29.8(2)
C7 Si3 N2 Co1 . . 23.4(3)
C7 Si3 N2 Si4 . . 170.0(3)
C7 Si3 N2 Na1 . 2_666 -63.6(3)
C8 Si3 N2 Co1 . . -98.0(3)
C8 Si3 N2 Si4 . . 48.5(4)
C8 Si3 N2 Na1 . 2_666 174.9(2)
C9 Si3 N2 Co1 . . 140.9(2)
C9 Si3 N2 Si4 . . -72.6(3)
C9 Si3 N2 Na1 . 2_666 53.8(3)
C10 Si4 N2 Co1 . . 57.1(3)
C10 Si4 N2 Si3 . . -89.8(3)
C10 Si4 N2 Na1 . 2_666 144.3(2)
C11 Si4 N2 Co1 . . -64.8(3)
C11 Si4 N2 Si3 . . 148.2(3)
C11 Si4 N2 Na1 . 2_666 22.4(3)
C12 Si4 N2 Co1 . . 178.0(2)
C12 Si4 N2 Si3 . . 31.1(4)
C12 Si4 N2 Na1 . 2_666 -94.8(3)

_cod_database_fobs_code 2241677
